data_1563523
loop_
_publ_author_name
'Wu, Gang'
'Wang, Xiao-Feng'
'Okamura, Taka-aki'
'Chen, Min'
'Sun, Wei-Yin'
'Ueyama, Norikazu'

_publ_section_title
;
 Syntheses, structures and properties of silver(I) complexes with flexible
 1,3,5-tris(pyridylmethoxyl)benzene ligands
;
_journal_issue 9
_journal_name_full 'Journal of Solid State Chemistry'
_journal_page_first 2174
_journal_page_last 2182
_journal_paper_doi 10.1016/j.jssc.2010.07.036
_journal_volume 183
_journal_year 2010
_chemical_formula_moiety 'C25 H21 Ag F3 N3 O6 S '
_chemical_formula_sum 'C25 H21 Ag F3 N3 O6 S'
_chemical_formula_weight 656.38
_chemical_name_systematic
; 
[Ag(L2)](O3SCF3) 
;
_space_group_IT_number 14
_space_group_name_Hall '-P 2ybc'
_space_group_name_H-M_alt 'P 1 21/c 1'
_symmetry_cell_setting monoclinic
_symmetry_Int_Tables_number 14
_symmetry_space_group_name_Hall '-P 2ybc'
_symmetry_space_group_name_H-M 'P 1 21/c 1'
_atom_sites_solution_hydrogens geom
_atom_sites_solution_primary direct
_atom_sites_solution_secondary difmap
_cell_angle_alpha 90.00
_cell_angle_beta 101.841(17)
_cell_angle_gamma 90.00
_cell_formula_units_Z 4
_cell_length_a 15.230(9)
_cell_length_b 9.091(7)
_cell_length_c 18.952(10)
_cell_measurement_reflns_used 16871
_cell_measurement_temperature 200
_cell_measurement_theta_max 27.4
_cell_measurement_theta_min 3.1
_cell_volume 2568(3)
_computing_structure_refinement 'SHELXL-97 (Sheldrick, 1997)'
_computing_structure_solution 'SIR92 (Altomare et al, 1994)'
_diffrn_ambient_temperature 200
_diffrn_detector_area_resol_mean 10.00
_diffrn_measured_fraction_theta_full 0.993
_diffrn_measured_fraction_theta_max 0.993
_diffrn_measurement_device_type 'Rigaku RAXIS-RAPID Imaging Plate'
_diffrn_measurement_method \w
_diffrn_radiation_monochromator graphite
_diffrn_radiation_source 'fine-focus sealed tube'
_diffrn_radiation_type MoK\a
_diffrn_radiation_wavelength 0.71075
_diffrn_reflns_av_R_equivalents 0.0406
_diffrn_reflns_av_sigmaI/netI 0.0603
_diffrn_reflns_limit_h_max 19
_diffrn_reflns_limit_h_min -17
_diffrn_reflns_limit_k_max 11
_diffrn_reflns_limit_k_min -11
_diffrn_reflns_limit_l_max 21
_diffrn_reflns_limit_l_min -24
_diffrn_reflns_number 24533
_diffrn_reflns_theta_full 27.48
_diffrn_reflns_theta_max 27.48
_diffrn_reflns_theta_min 3.14
_exptl_absorpt_coefficient_mu 0.935
_exptl_absorpt_correction_T_max 0.963
_exptl_absorpt_correction_T_min 0.807
_exptl_absorpt_correction_type multi-scan
_exptl_absorpt_process_details '(Higashi, 1995)'
_exptl_crystal_colour colorless
_exptl_crystal_density_diffrn 1.698
_exptl_crystal_density_method 'not measured'
_exptl_crystal_description platelet
_exptl_crystal_F_000 1320
_exptl_crystal_size_max 0.30
_exptl_crystal_size_mid 0.30
_exptl_crystal_size_min 0.04
_refine_diff_density_max 0.360
_refine_diff_density_min -0.366
_refine_diff_density_rms 0.065
_refine_ls_extinction_method none
_refine_ls_goodness_of_fit_ref 1.000
_refine_ls_hydrogen_treatment constr
_refine_ls_matrix_type full
_refine_ls_number_parameters 352
_refine_ls_number_reflns 5849
_refine_ls_number_restraints 0
_refine_ls_restrained_S_all 1.000
_refine_ls_R_factor_all 0.0449
_refine_ls_R_factor_gt 0.0275
_refine_ls_shift/su_max 0.004
_refine_ls_shift/su_mean 0.000
_refine_ls_structure_factor_coef Fsqd
_refine_ls_weighting_details 'calc w=1/[\s^2^(Fo^2^)+(0.0122P)^2^+0.0000P] where P=(Fo^2^+2Fc^2^)/3'
_refine_ls_weighting_scheme calc
_refine_ls_wR_factor_gt 0.0419
_refine_ls_wR_factor_ref 0.0427
_reflns_number_gt 3830
_reflns_number_total 5849
_reflns_threshold_expression I>2\s(I)
_cod_data_source_file JSSC-2010-183-2174.cif
_cod_data_source_block 2
_cod_original_sg_symbol_H-M 'P 21/c'
_cod_database_code 1563523

loop_
_symmetry_equiv_pos_as_xyz
'x, y, z'
'-x, y+1/2, -z+1/2'
'-x, -y, -z'
'x, -y-1/2, z-1/2'

loop_
_atom_site_label
_atom_site_type_symbol
_atom_site_fract_x
_atom_site_fract_y
_atom_site_fract_z
_atom_site_U_iso_or_equiv
_atom_site_adp_type
_atom_site_occupancy
_atom_site_symmetry_multiplicity
_atom_site_calc_flag
_atom_site_refinement_flags
_atom_site_disorder_assembly
_atom_site_disorder_group
Ag1 Ag 0.774292(11) 0.64158(2) 0.771157(8) 0.03423(6) Uani 1 1 d . . .
S1 S 0.65194(4) 0.53559(8) 0.89925(3) 0.04012(16) Uani 1 1 d . . .
F1 F 0.71642(13) 0.6992(2) 1.01021(8) 0.1082(7) Uani 1 1 d . . .
F2 F 0.71776(11) 0.4701(2) 1.03399(7) 0.0919(6) Uani 1 1 d . . .
F3 F 0.59551(10) 0.59036(18) 1.01762(7) 0.0728(5) Uani 1 1 d . . .
O1 O 0.80153(8) 0.35983(17) 0.56571(6) 0.0321(3) Uani 1 1 d . . .
O3 O 1.11536(8) 0.45226(16) 0.62985(6) 0.0262(3) Uani 1 1 d . . .
O5 O 0.99869(8) 0.15905(16) 0.42521(6) 0.0285(3) Uani 1 1 d . . .
O11 O 0.74099(10) 0.5275(2) 0.88537(8) 0.0639(6) Uani 1 1 d . . .
O12 O 0.60197(10) 0.6595(2) 0.86675(7) 0.0571(5) Uani 1 1 d . . .
O13 O 0.60308(15) 0.3998(2) 0.89305(10) 0.0875(7) Uani 1 1 d . . .
N11 N 0.66945(11) 0.53036(19) 0.67991(8) 0.0275(4) Uani 1 1 d . . .
N31 N 1.28708(10) 0.37913(19) 0.73730(8) 0.0258(4) Uani 1 1 d . . .
N51 N 0.92666(10) -0.11410(18) 0.29070(7) 0.0251(4) Uani 1 1 d . . .
C1 C 0.88732(12) 0.3451(2) 0.55496(9) 0.0228(5) Uani 1 1 d . . .
C2 C 0.96155(12) 0.4107(2) 0.59823(9) 0.0226(5) Uani 1 1 d . . .
H1 H 0.9550 0.4700 0.6381 0.027 Uiso 1 1 calc R . .
C3 C 1.04527(12) 0.3880(2) 0.58233(9) 0.0210(5) Uani 1 1 d . . .
C4 C 1.05607(13) 0.3051(2) 0.52359(9) 0.0217(5) Uani 1 1 d . . .
H2 H 1.1135 0.2928 0.5121 0.026 Uiso 1 1 calc R . .
C5 C 0.98007(13) 0.2400(2) 0.48186(9) 0.0215(5) Uani 1 1 d . . .
C6 C 0.89613(12) 0.2563(2) 0.49627(9) 0.0222(5) Uani 1 1 d . . .
H3 H 0.8456 0.2091 0.4675 0.027 Uiso 1 1 calc R . .
C10 C 0.67106(17) 0.5763(3) 0.99460(12) 0.0501(7) Uani 1 1 d . . .
C11 C 0.78784(13) 0.4556(2) 0.62158(10) 0.0290(5) Uani 1 1 d . . .
H4 H 0.8076 0.5563 0.6124 0.035 Uiso 1 1 calc R . .
H5 H 0.8236 0.4218 0.6684 0.035 Uiso 1 1 calc R . .
C12 C 0.69005(13) 0.4564(2) 0.62402(9) 0.0245(5) Uani 1 1 d . . .
C13 C 0.62527(13) 0.3864(2) 0.57293(10) 0.0329(6) Uani 1 1 d . . .
H6 H 0.6415 0.3349 0.5339 0.039 Uiso 1 1 calc R . .
C14 C 0.53709(14) 0.3930(2) 0.57977(11) 0.0376(6) Uani 1 1 d . . .
H7 H 0.4917 0.3453 0.5456 0.045 Uiso 1 1 calc R . .
C15 C 0.51515(14) 0.4691(3) 0.63646(11) 0.0403(6) Uani 1 1 d . . .
H8 H 0.4547 0.4750 0.6420 0.048 Uiso 1 1 calc R . .
C16 C 0.58276(14) 0.5363(3) 0.68491(11) 0.0354(6) Uani 1 1 d . . .
H9 H 0.5675 0.5896 0.7238 0.042 Uiso 1 1 calc R . .
C31 C 1.20379(12) 0.4279(2) 0.61687(9) 0.0254(5) Uani 1 1 d . . .
H10 H 1.2126 0.4846 0.5742 0.030 Uiso 1 1 calc R . .
H11 H 1.2129 0.3222 0.6079 0.030 Uiso 1 1 calc R . .
C32 C 1.26863(12) 0.4783(2) 0.68312(9) 0.0234(5) Uani 1 1 d . . .
C33 C 1.30732(13) 0.6149(2) 0.68751(11) 0.0338(6) Uani 1 1 d . . .
H12 H 1.2928 0.6820 0.6484 0.041 Uiso 1 1 calc R . .
C34 C 1.36821(14) 0.6540(3) 0.75010(12) 0.0428(6) Uani 1 1 d . . .
H13 H 1.3959 0.7481 0.7545 0.051 Uiso 1 1 calc R . .
C35 C 1.38743(14) 0.5537(3) 0.80526(11) 0.0399(6) Uani 1 1 d . . .
H14 H 1.4291 0.5768 0.8484 0.048 Uiso 1 1 calc R . .
C36 C 1.34547(14) 0.4195(3) 0.79697(11) 0.0348(6) Uani 1 1 d . . .
H15 H 1.3586 0.3513 0.8357 0.042 Uiso 1 1 calc R . .
C51 C 0.93573(12) 0.0499(2) 0.39292(9) 0.0222(5) Uani 1 1 d . . .
H16 H 0.8802 0.0966 0.3659 0.027 Uiso 1 1 calc R . .
H17 H 0.9200 -0.0154 0.4303 0.027 Uiso 1 1 calc R . .
C52 C 0.98119(13) -0.0362(2) 0.34268(9) 0.0200(4) Uani 1 1 d . . .
C53 C 1.07308(13) -0.0348(2) 0.34906(10) 0.0254(5) Uani 1 1 d . . .
H18 H 1.1098 0.0178 0.3874 0.030 Uiso 1 1 calc R . .
C54 C 1.11168(14) -0.1092(2) 0.30003(10) 0.0319(6) Uani 1 1 d . . .
H19 H 1.1747 -0.1065 0.3032 0.038 Uiso 1 1 calc R . .
C55 C 1.05710(15) -0.1875(2) 0.24632(10) 0.0348(6) Uani 1 1 d . . .
H20 H 1.0816 -0.2396 0.2114 0.042 Uiso 1 1 calc R . .
C56 C 0.96613(15) -0.1890(2) 0.24415(10) 0.0323(6) Uani 1 1 d . . .
H21 H 0.9290 -0.2460 0.2078 0.039 Uiso 1 1 calc R . .

loop_
_atom_site_aniso_label
_atom_site_aniso_U_11
_atom_site_aniso_U_22
_atom_site_aniso_U_33
_atom_site_aniso_U_23
_atom_site_aniso_U_13
_atom_site_aniso_U_12
Ag1 0.03544(10) 0.03489(11) 0.03049(8) -0.00103(9) 0.00240(6) 0.00764(10)
S1 0.0362(4) 0.0466(5) 0.0410(3) 0.0002(3) 0.0160(3) 0.0081(3)
F1 0.1308(17) 0.1186(19) 0.0743(11) -0.0326(11) 0.0189(10) -0.0676(15)
F2 0.0838(12) 0.1335(18) 0.0586(9) 0.0427(10) 0.0149(8) 0.0465(12)
F3 0.0634(10) 0.1117(16) 0.0520(9) 0.0083(8) 0.0324(8) 0.0214(10)
O1 0.0193(7) 0.0429(10) 0.0355(7) -0.0173(7) 0.0086(6) -0.0014(8)
O3 0.0182(8) 0.0323(9) 0.0277(7) -0.0084(6) 0.0038(6) -0.0021(7)
O5 0.0263(8) 0.0317(10) 0.0298(7) -0.0147(7) 0.0112(6) -0.0084(7)
O11 0.0388(10) 0.1053(17) 0.0552(10) 0.0300(10) 0.0275(8) 0.0331(10)
O12 0.0502(10) 0.0733(15) 0.0477(9) 0.0137(9) 0.0096(8) 0.0291(10)
O13 0.1140(18) 0.0556(17) 0.1020(15) -0.0270(11) 0.0435(13) -0.0269(13)
N11 0.0256(10) 0.0272(12) 0.0307(9) -0.0040(8) 0.0083(7) 0.0023(9)
N31 0.0236(9) 0.0257(12) 0.0265(8) -0.0032(8) 0.0014(7) -0.0023(8)
N51 0.0316(10) 0.0211(12) 0.0213(8) -0.0011(7) 0.0026(7) -0.0017(8)
C1 0.0232(11) 0.0222(13) 0.0235(10) 0.0016(9) 0.0058(8) 0.0016(10)
C2 0.0254(12) 0.0210(13) 0.0222(10) -0.0037(8) 0.0067(9) 0.0011(9)
C3 0.0229(11) 0.0189(14) 0.0189(10) 0.0020(8) -0.0010(8) -0.0015(9)
C4 0.0189(11) 0.0223(13) 0.0248(10) 0.0014(8) 0.0064(8) -0.0010(9)
C5 0.0276(12) 0.0177(12) 0.0197(10) -0.0007(8) 0.0060(9) -0.0018(9)
C6 0.0223(11) 0.0222(13) 0.0214(10) -0.0006(9) 0.0033(8) -0.0010(9)
C10 0.0384(16) 0.068(2) 0.0455(15) 0.0094(14) 0.0118(12) 0.0030(15)
C11 0.0259(12) 0.0293(14) 0.0321(11) -0.0094(10) 0.0064(9) 0.0008(10)
C12 0.0222(11) 0.0238(13) 0.0274(11) 0.0012(9) 0.0044(9) 0.0044(10)
C13 0.0311(13) 0.0347(17) 0.0329(11) -0.0059(10) 0.0067(9) -0.0006(11)
C14 0.0256(13) 0.0413(18) 0.0436(13) -0.0047(11) 0.0018(10) -0.0044(11)
C15 0.0203(12) 0.0487(18) 0.0540(15) -0.0014(12) 0.0123(11) 0.0000(12)
C16 0.0312(13) 0.0388(16) 0.0387(12) -0.0038(11) 0.0131(10) 0.0080(12)
C31 0.0228(12) 0.0285(14) 0.0254(11) -0.0018(9) 0.0062(9) -0.0002(10)
C32 0.0164(11) 0.0252(14) 0.0296(11) -0.0041(9) 0.0071(8) -0.0001(9)
C33 0.0326(13) 0.0281(16) 0.0416(12) -0.0013(10) 0.0098(10) -0.0019(11)
C34 0.0311(13) 0.0310(16) 0.0670(16) -0.0163(13) 0.0119(11) -0.0121(12)
C35 0.0296(13) 0.0437(18) 0.0414(14) -0.0160(12) -0.0043(10) -0.0021(12)
C36 0.0351(13) 0.0359(16) 0.0293(12) -0.0061(10) -0.0031(10) 0.0023(11)
C51 0.0232(11) 0.0208(13) 0.0227(10) -0.0003(9) 0.0049(8) -0.0040(10)
C52 0.0259(12) 0.0159(12) 0.0184(10) 0.0034(8) 0.0049(8) -0.0004(9)
C53 0.0284(12) 0.0216(13) 0.0258(10) -0.0008(9) 0.0047(9) -0.0018(10)
C54 0.0321(12) 0.0276(16) 0.0395(12) 0.0031(10) 0.0158(10) 0.0011(10)
C55 0.0486(15) 0.0268(15) 0.0342(12) -0.0033(10) 0.0205(11) 0.0078(11)
C56 0.0468(15) 0.0229(14) 0.0254(11) -0.0063(9) 0.0030(10) -0.0023(11)

loop_
_atom_type_symbol
_atom_type_description
_atom_type_scat_dispersion_real
_atom_type_scat_dispersion_imag
_atom_type_scat_source
Ag Ag -0.8971 1.1015 'International Tables Vol C Tables 4.2.6.8 and 6.1.1.4'
S S 0.1246 0.1234 'International Tables Vol C Tables 4.2.6.8 and 6.1.1.4'
F F 0.0171 0.0103 'International Tables Vol C Tables 4.2.6.8 and 6.1.1.4'
O O 0.0106 0.0060 'International Tables Vol C Tables 4.2.6.8 and 6.1.1.4'
N N 0.0061 0.0033 'International Tables Vol C Tables 4.2.6.8 and 6.1.1.4'
C C 0.0033 0.0016 'International Tables Vol C Tables 4.2.6.8 and 6.1.1.4'
H H 0.0000 0.0000 'International Tables Vol C Tables 4.2.6.8 and 6.1.1.4'

loop_
_geom_angle_atom_site_label_1
_geom_angle_atom_site_label_2
_geom_angle_atom_site_label_3
_geom_angle
_geom_angle_site_symmetry_1
_geom_angle_site_symmetry_3
N51 Ag1 N11 126.21(6) 4_566 .
N51 Ag1 N31 119.24(6) 4_566 2_756
N11 Ag1 N31 98.40(6) . 2_756
N51 Ag1 O11 100.98(5) 4_566 .
N11 Ag1 O11 103.22(7) . .
N31 Ag1 O11 106.70(6) 2_756 .
O12 S1 O13 114.99(13) . .
O12 S1 O11 113.70(11) . .
O13 S1 O11 115.78(13) . .
O12 S1 C10 103.41(12) . .
O13 S1 C10 103.45(13) . .
O11 S1 C10 103.24(11) . .
C1 O1 C11 117.50(14) . .
C3 O3 C31 116.81(14) . .
C5 O5 C51 118.54(14) . .
S1 O11 Ag1 119.72(8) . .
C16 N11 C12 117.84(17) . .
C16 N11 Ag1 117.62(13) . .
C12 N11 Ag1 124.50(13) . .
C36 N31 C32 117.23(18) . .
C36 N31 Ag1 119.76(14) . 2_746
C32 N31 Ag1 122.97(12) . 2_746
C56 N51 C52 116.83(17) . .
C56 N51 Ag1 114.35(13) . 4_565
C52 N51 Ag1 128.81(13) . 4_565
O1 C1 C2 123.81(17) . .
O1 C1 C6 115.07(16) . .
C2 C1 C6 121.12(17) . .
C3 C2 C1 118.87(17) . .
C3 C2 H1 120.6 . .
C1 C2 H1 120.6 . .
O3 C3 C4 123.63(17) . .
O3 C3 C2 114.81(16) . .
C4 C3 C2 121.56(16) . .
C3 C4 C5 117.84(18) . .
C3 C4 H2 121.1 . .
C5 C4 H2 121.1 . .
C6 C5 O5 124.27(16) . .
C6 C5 C4 122.82(17) . .
O5 C5 C4 112.92(17) . .
C5 C6 C1 117.75(17) . .
C5 C6 H3 121.1 . .
C1 C6 H3 121.1 . .
F1 C10 F3 107.3(2) . .
F1 C10 F2 107.1(2) . .
F3 C10 F2 106.6(2) . .
F1 C10 S1 111.60(18) . .
F3 C10 S1 112.21(17) . .
F2 C10 S1 111.7(2) . .
O1 C11 C12 108.96(15) . .
O1 C11 H4 109.9 . .
C12 C11 H4 109.9 . .
O1 C11 H5 109.9 . .
C12 C11 H5 109.9 . .
H4 C11 H5 108.3 . .
N11 C12 C13 122.11(18) . .
N11 C12 C11 114.86(16) . .
C13 C12 C11 123.03(18) . .
C14 C13 C12 118.83(19) . .
C14 C13 H6 120.6 . .
C12 C13 H6 120.6 . .
C15 C14 C13 119.6(2) . .
C15 C14 H7 120.2 . .
C13 C14 H7 120.2 . .
C16 C15 C14 118.5(2) . .
C16 C15 H8 120.8 . .
C14 C15 H8 120.8 . .
N11 C16 C15 123.2(2) . .
N11 C16 H9 118.4 . .
C15 C16 H9 118.4 . .
O3 C31 C32 106.79(15) . .
O3 C31 H10 110.4 . .
C32 C31 H10 110.4 . .
O3 C31 H11 110.4 . .
C32 C31 H11 110.4 . .
H10 C31 H11 108.6 . .
N31 C32 C33 122.59(17) . .
N31 C32 C31 115.49(18) . .
C33 C32 C31 121.91(18) . .
C32 C33 C34 119.1(2) . .
C32 C33 H12 120.5 . .
C34 C33 H12 120.5 . .
C35 C34 C33 118.7(2) . .
C35 C34 H13 120.7 . .
C33 C34 H13 120.7 . .
C36 C35 C34 118.8(2) . .
C36 C35 H14 120.6 . .
C34 C35 H14 120.6 . .
N31 C36 C35 123.6(2) . .
N31 C36 H15 118.2 . .
C35 C36 H15 118.2 . .
O5 C51 C52 106.08(15) . .
O5 C51 H16 110.5 . .
C52 C51 H16 110.5 . .
O5 C51 H17 110.5 . .
C52 C51 H17 110.5 . .
H16 C51 H17 108.7 . .
N51 C52 C53 121.97(18) . .
N51 C52 C51 116.08(17) . .
C53 C52 C51 121.94(17) . .
C54 C53 C52 120.18(19) . .
C54 C53 H18 119.9 . .
C52 C53 H18 119.9 . .
C55 C54 C53 118.6(2) . .
C55 C54 H19 120.7 . .
C53 C54 H19 120.7 . .
C54 C55 C56 118.61(19) . .
C54 C55 H20 120.7 . .
C56 C55 H20 120.7 . .
N51 C56 C55 123.78(19) . .
N51 C56 H21 118.1 . .
C55 C56 H21 118.1 . .

loop_
_geom_bond_atom_site_label_1
_geom_bond_atom_site_label_2
_geom_bond_distance
_geom_bond_site_symmetry_2
Ag1 N51 2.287(2) 4_566
Ag1 N11 2.3300(17) .
Ag1 N31 2.345(2) 2_756
Ag1 O11 2.5436(18) .
S1 O12 1.4266(18) .
S1 O13 1.433(2) .
S1 O11 1.4354(17) .
S1 C10 1.809(3) .
F1 C10 1.315(3) .
F2 C10 1.333(3) .
F3 C10 1.318(3) .
O1 C1 1.370(2) .
O1 C11 1.419(2) .
O3 C3 1.377(2) .
O3 C31 1.435(2) .
O5 C5 1.378(2) .
O5 C51 1.428(2) .
N11 C16 1.344(3) .
N11 C12 1.345(2) .
N31 C36 1.338(2) .
N31 C32 1.352(2) .
N31 Ag1 2.346(2) 2_746
N51 C56 1.349(3) .
N51 C52 1.351(2) .
N51 Ag1 2.287(2) 4_565
C1 C2 1.388(2) .
C1 C6 1.403(3) .
C2 C3 1.384(3) .
C2 H1 0.9500 .
C3 C4 1.382(3) .
C4 C5 1.393(2) .
C4 H2 0.9500 .
C5 C6 1.369(3) .
C6 H3 0.9500 .
C11 C12 1.499(3) .
C11 H4 0.9900 .
C11 H5 0.9900 .
C12 C13 1.387(3) .
C13 C14 1.377(3) .
C13 H6 0.9500 .
C14 C15 1.375(3) .
C14 H7 0.9500 .
C15 C16 1.375(3) .
C15 H8 0.9500 .
C16 H9 0.9500 .
C31 C32 1.501(2) .
C31 H10 0.9900 .
C31 H11 0.9900 .
C32 C33 1.370(3) .
C33 C34 1.394(3) .
C33 H12 0.9500 .
C34 C35 1.373(3) .
C34 H13 0.9500 .
C35 C36 1.372(3) .
C35 H14 0.9500 .
C36 H15 0.9500 .
C51 C52 1.506(3) .
C51 H16 0.9900 .
C51 H17 0.9900 .
C52 C53 1.380(3) .
C53 C54 1.375(3) .
C53 H18 0.9500 .
C54 C55 1.374(3) .
C54 H19 0.9500 .
C55 C56 1.378(3) .
C55 H20 0.9500 .
C56 H21 0.9500 .

loop_
_geom_torsion_atom_site_label_1
_geom_torsion_atom_site_label_2
_geom_torsion_atom_site_label_3
_geom_torsion_atom_site_label_4
_geom_torsion
_geom_torsion_site_symmetry_1
_geom_torsion_site_symmetry_2
_geom_torsion_site_symmetry_3
_geom_torsion_site_symmetry_4
O12 S1 O11 Ag1 -27.25(16) . . . .
O13 S1 O11 Ag1 109.15(14) . . . .
C10 S1 O11 Ag1 -138.57(13) . . . .
N51 Ag1 O11 S1 173.38(12) 4_566 . . .
N11 Ag1 O11 S1 -55.04(14) . . . .
N31 Ag1 O11 S1 48.09(14) 2_756 . . .
N51 Ag1 N11 C16 167.43(14) 4_566 . . .
N31 Ag1 N11 C16 -56.52(16) 2_756 . . .
O11 Ag1 N11 C16 52.94(16) . . . .
N51 Ag1 N11 C12 -10.18(19) 4_566 . . .
N31 Ag1 N11 C12 125.87(16) 2_756 . . .
O11 Ag1 N11 C12 -124.67(16) . . . .
C11 O1 C1 C2 4.3(3) . . . .
C11 O1 C1 C6 -176.22(18) . . . .
O1 C1 C2 C3 179.94(17) . . . .
C6 C1 C2 C3 0.5(3) . . . .
C31 O3 C3 C4 -1.0(3) . . . .
C31 O3 C3 C2 178.08(16) . . . .
C1 C2 C3 O3 -177.44(17) . . . .
C1 C2 C3 C4 1.6(3) . . . .
O3 C3 C4 C5 176.78(17) . . . .
C2 C3 C4 C5 -2.2(3) . . . .
C51 O5 C5 C6 -20.4(3) . . . .
C51 O5 C5 C4 159.83(17) . . . .
C3 C4 C5 C6 0.7(3) . . . .
C3 C4 C5 O5 -179.49(16) . . . .
O5 C5 C6 C1 -178.50(18) . . . .
C4 C5 C6 C1 1.3(3) . . . .
O1 C1 C6 C5 178.61(17) . . . .
C2 C1 C6 C5 -1.9(3) . . . .
O12 S1 C10 F1 -60.2(2) . . . .
O13 S1 C10 F1 179.6(2) . . . .
O11 S1 C10 F1 58.6(2) . . . .
O12 S1 C10 F3 60.3(2) . . . .
O13 S1 C10 F3 -59.9(2) . . . .
O11 S1 C10 F3 179.04(19) . . . .
O12 S1 C10 F2 -179.99(19) . . . .
O13 S1 C10 F2 59.8(2) . . . .
O11 S1 C10 F2 -61.3(2) . . . .
C1 O1 C11 C12 179.75(16) . . . .
C16 N11 C12 C13 -0.6(3) . . . .
Ag1 N11 C12 C13 176.96(15) . . . .
C16 N11 C12 C11 179.44(19) . . . .
Ag1 N11 C12 C11 -3.0(2) . . . .
O1 C11 C12 N11 172.94(17) . . . .
O1 C11 C12 C13 -7.0(3) . . . .
N11 C12 C13 C14 0.0(3) . . . .
C11 C12 C13 C14 179.9(2) . . . .
C12 C13 C14 C15 0.4(3) . . . .
C13 C14 C15 C16 -0.1(3) . . . .
C12 N11 C16 C15 1.0(3) . . . .
Ag1 N11 C16 C15 -176.81(17) . . . .
C14 C15 C16 N11 -0.6(4) . . . .
C3 O3 C31 C32 -167.67(16) . . . .
C36 N31 C32 C33 0.2(3) . . . .
Ag1 N31 C32 C33 -177.53(15) 2_746 . . .
C36 N31 C32 C31 179.22(17) . . . .
Ag1 N31 C32 C31 1.5(2) 2_746 . . .
O3 C31 C32 N31 83.6(2) . . . .
O3 C31 C32 C33 -97.4(2) . . . .
N31 C32 C33 C34 0.0(3) . . . .
C31 C32 C33 C34 -178.88(18) . . . .
C32 C33 C34 C35 0.1(3) . . . .
C33 C34 C35 C36 -0.6(3) . . . .
C32 N31 C36 C35 -0.7(3) . . . .
Ag1 N31 C36 C35 177.13(17) 2_746 . . .
C34 C35 C36 N31 0.9(3) . . . .
C5 O5 C51 C52 -170.36(15) . . . .
C56 N51 C52 C53 -1.1(3) . . . .
Ag1 N51 C52 C53 177.52(14) 4_565 . . .
C56 N51 C52 C51 178.43(17) . . . .
Ag1 N51 C52 C51 -2.9(2) 4_565 . . .
O5 C51 C52 N51 -160.45(15) . . . .
O5 C51 C52 C53 19.1(2) . . . .
N51 C52 C53 C54 2.6(3) . . . .
C51 C52 C53 C54 -176.89(18) . . . .
C52 C53 C54 C55 -1.8(3) . . . .
C53 C54 C55 C56 -0.4(3) . . . .
C52 N51 C56 C55 -1.2(3) . . . .
Ag1 N51 C56 C55 179.96(16) 4_565 . . .
C54 C55 C56 N51 2.0(3) . . . .
